data_4102455
loop_
_publ_author_name
'Qi-Kui Liu'
'Jian-Ping Ma'
'Yu-Bin Dong'

_publ_section_title
;
 Adsorption and Separation of Reactive Aromatic Isomers and Generation and
 Stabilization of Their Radicals within Cadmium(II)-Triazole Metal-Organic
 Confined Space in a Single-Crystal-to-Single-Crystal Fashion
;
_journal_name_full 'Journal of the American Chemical Society'
_journal_page_first 7005
_journal_page_last 7017
_journal_paper_doi 10.1021/ja101807c
_journal_volume 132
_journal_year 2010
_chemical_formula_sum 'C60 H50 Cd Cl2 N14 O8'
_chemical_formula_weight 1278.44
_chemical_name_systematic
; 
 ? 
;
_space_group_IT_number 96
_symmetry_cell_setting tetragonal
_symmetry_space_group_name_Hall 'P 4nw 2abw'
_symmetry_space_group_name_H-M 'P 43 21 2'
_atom_sites_solution_hydrogens geom
_atom_sites_solution_primary direct
_atom_sites_solution_secondary difmap
_audit_creation_method SHELXL-97
_cell_angle_alpha 90.00
_cell_angle_beta 90.00
_cell_angle_gamma 90.00
_cell_formula_units_Z 4
_cell_length_a 15.8548(10)
_cell_length_b 15.8548(10)
_cell_length_c 21.746(3)
_cell_measurement_reflns_used 12730
_cell_measurement_temperature 123(2)
_cell_measurement_theta_max 27.818
_cell_measurement_theta_min 2.272
_cell_volume 5466.4(9)
_computing_cell_refinement 'Bruker SMART'
_computing_data_collection 'Bruker SMART'
_computing_data_reduction 'Bruker SAINT'
_computing_molecular_graphics 'Bruker SHELXTL'
_computing_publication_material 'Bruker SHELXTL'
_computing_structure_refinement 'SHELXL-97 (Sheldrick, 1997)'
_computing_structure_solution 'SHELXS-97 (Sheldrick, 1990)'
_diffrn_ambient_temperature 123(2)
_diffrn_measured_fraction_theta_full 1.000
_diffrn_measured_fraction_theta_max 1.000
_diffrn_measurement_device_type 'CCD area detector'
_diffrn_measurement_method 'phi and omega scans'
_diffrn_radiation_monochromator graphite
_diffrn_radiation_source 'fine-focus sealed tube'
_diffrn_radiation_type MoK\a
_diffrn_radiation_wavelength 0.71073
_diffrn_reflns_av_R_equivalents 0.0350
_diffrn_reflns_av_sigmaI/netI 0.0259
_diffrn_reflns_limit_h_max 18
_diffrn_reflns_limit_h_min -19
_diffrn_reflns_limit_k_max 19
_diffrn_reflns_limit_k_min -18
_diffrn_reflns_limit_l_max 16
_diffrn_reflns_limit_l_min -26
_diffrn_reflns_number 27977
_diffrn_reflns_theta_full 25.49
_diffrn_reflns_theta_max 25.49
_diffrn_reflns_theta_min 1.59
_exptl_absorpt_coefficient_mu 0.570
_exptl_absorpt_correction_T_max 0.9194
_exptl_absorpt_correction_T_min 0.8211
_exptl_absorpt_correction_type multi-scan
_exptl_absorpt_process_details sadabs
_exptl_crystal_colour colourless
_exptl_crystal_density_diffrn 1.553
_exptl_crystal_density_method 'not measured'
_exptl_crystal_description block
_exptl_crystal_F_000 2616
_exptl_crystal_size_max 0.36
_exptl_crystal_size_mid 0.25
_exptl_crystal_size_min 0.15
_refine_diff_density_max 0.897
_refine_diff_density_min -0.583
_refine_diff_density_rms 0.111
_refine_ls_abs_structure_details 'Flack H D (1983), Acta Cryst. A39, 876-881'
_refine_ls_abs_structure_Flack 0.02(4)
_refine_ls_extinction_method none
_refine_ls_goodness_of_fit_ref 1.086
_refine_ls_hydrogen_treatment constr
_refine_ls_matrix_type full
_refine_ls_number_parameters 351
_refine_ls_number_reflns 5083
_refine_ls_number_restraints 1
_refine_ls_restrained_S_all 1.086
_refine_ls_R_factor_all 0.0498
_refine_ls_R_factor_gt 0.0482
_refine_ls_shift/su_max 0.001
_refine_ls_shift/su_mean 0.000
_refine_ls_structure_factor_coef Fsqd
_refine_ls_weighting_details 'calc w=1/[\s^2^(Fo^2^)+(0.0917P)^2^+8.3148P] where P=(Fo^2^+2Fc^2^)/3'
_refine_ls_weighting_scheme calc
_refine_ls_wR_factor_gt 0.1381
_refine_ls_wR_factor_ref 0.1398
_reflns_number_gt 4913
_reflns_number_total 5083
_reflns_threshold_expression >2sigma(I)
_cod_data_source_file ja101807c_si_003_22.cif
_cod_data_source_block 9'
_cod_original_cell_volume 5466.4(8)
_cod_database_code 4102455

loop_
_symmetry_equiv_pos_as_xyz
'x, y, z'
'-x, -y, z+1/2'
'-y+1/2, x+1/2, z+3/4'
'y+1/2, -x+1/2, z+1/4'
'-x+1/2, y+1/2, -z+3/4'
'x+1/2, -y+1/2, -z+1/4'
'y, x, -z'
'-y, -x, -z+1/2'

loop_
_atom_site_label
_atom_site_type_symbol
_atom_site_fract_x
_atom_site_fract_y
_atom_site_fract_z
_atom_site_U_iso_or_equiv
_atom_site_adp_type
_atom_site_occupancy
_atom_site_symmetry_multiplicity
_atom_site_calc_flag
_atom_site_refinement_flags
C1 C 0.2470(3) 0.0355(3) 0.2848(2) 0.0311(11) Uani 1 1 d .
H1 H 0.2431 0.0046 0.3211 0.037 Uiso 1 1 calc R
C2 C 0.3135(3) 0.0919(3) 0.2780(2) 0.0309(11) Uani 1 1 d .
H2 H 0.3538 0.0965 0.3089 0.037 Uiso 1 1 calc R
C3 C 0.3201(3) 0.1405(3) 0.2264(2) 0.0276(11) Uani 1 1 d .
C4 C 0.2606(3) 0.1255(3) 0.1805(2) 0.0305(11) Uani 1 1 d .
H4 H 0.2639 0.1545 0.1434 0.037 Uiso 1 1 calc R
C5 C 0.1968(3) 0.0680(3) 0.1901(2) 0.0302(10) Uani 1 1 d .
H5 H 0.1576 0.0597 0.1588 0.036 Uiso 1 1 calc R
C6 C 0.3859(3) 0.2070(3) 0.2202(2) 0.0285(11) Uani 1 1 d .
C7 C 0.4586(3) 0.2069(3) 0.2561(3) 0.0409(13) Uani 1 1 d .
H7 H 0.4670 0.1636 0.2843 0.049 Uiso 1 1 calc R
C8 C 0.5177(3) 0.2689(4) 0.2509(3) 0.0462(14) Uani 1 1 d .
H8 H 0.5666 0.2658 0.2744 0.055 Uiso 1 1 calc R
C9 C 0.5065(3) 0.3364(3) 0.2113(2) 0.0342(12) Uani 1 1 d .
H9 H 0.5464 0.3793 0.2090 0.041 Uiso 1 1 calc R
C10 C 0.4335(3) 0.3386(3) 0.1747(2) 0.0241(9) Uani 1 1 d .
C11 C 0.3740(3) 0.2747(3) 0.1793(2) 0.0258(10) Uani 1 1 d .
H11 H 0.3257 0.2767 0.1550 0.031 Uiso 1 1 calc R
C12 C 0.4248(3) 0.4089(3) 0.13121(19) 0.0213(9) Uani 1 1 d .
C13 C 0.3743(3) 0.5045(3) 0.0696(2) 0.0224(9) Uani 1 1 d .
C14 C 0.3128(3) 0.5614(3) 0.0391(2) 0.0231(8) Uani 1 1 d .
C15 C 0.2828(3) 0.5452(3) -0.0196(2) 0.0287(11) Uani 1 1 d .
H15 H 0.3015 0.4981 -0.0411 0.034 Uiso 1 1 calc R
C16 C 0.2246(3) 0.5999(4) -0.0460(2) 0.0329(11) Uani 1 1 d .
H16 H 0.2052 0.5901 -0.0857 0.039 Uiso 1 1 calc R
C17 C 0.1955(3) 0.6690(3) -0.0134(2) 0.0278(11) Uani 1 1 d .
H17 H 0.1565 0.7052 -0.0313 0.033 Uiso 1 1 calc R
C18 C 0.2240(3) 0.6847(3) 0.0461(2) 0.0261(10) Uani 1 1 d .
C19 C 0.2836(3) 0.6303(3) 0.0711(2) 0.0247(10) Uani 1 1 d .
H19 H 0.3042 0.6407 0.1104 0.030 Uiso 1 1 calc R
C20 C 0.1932(3) 0.7572(3) 0.0834(2) 0.0270(10) Uani 1 1 d .
C21 C 0.1174(3) 0.7986(3) 0.0699(2) 0.0277(10) Uani 1 1 d .
H21 H 0.0879 0.7858 0.0342 0.033 Uiso 1 1 calc R
C22 C 0.0867(3) 0.8587(3) 0.1103(2) 0.0274(10) Uani 1 1 d .
H22 H 0.0362 0.8856 0.1007 0.033 Uiso 1 1 calc R
C23 C 0.2017(3) 0.8440(3) 0.1727(2) 0.0288(10) Uani 1 1 d .
H23 H 0.2320 0.8603 0.2073 0.035 Uiso 1 1 calc R
C24 C 0.2365(3) 0.7852(3) 0.1351(2) 0.0318(11) Uani 1 1 d .
H24 H 0.2896 0.7635 0.1440 0.038 Uiso 1 1 calc R
Cd1 Cd 0.559727(18) 0.559727(18) 0.0000 0.01875(14) Uani 1 2 d S
Cl1 Cl 0.37353(10) 0.62647(10) 0.2500 0.0585(6) Uani 1 2 d S
Cl2 Cl 0.2604(7) 0.2794(7) 0.0034(10) 0.055(3) Uani 0.50 1 d P
N1 N 0.1883(2) 0.0237(2) 0.24135(19) 0.0251(8) Uani 1 1 d .
N2 N 0.4888(2) 0.4460(3) 0.10495(17) 0.0241(8) Uani 1 1 d .
N3 N 0.4562(2) 0.5067(2) 0.06633(18) 0.0235(8) Uani 1 1 d .
N4 N 0.3517(2) 0.4436(3) 0.11001(18) 0.0255(8) Uani 1 1 d .
N5 N 0.2698(3) 0.4254(3) 0.1309(2) 0.0427(13) Uani 1 1 d .
H5A H 0.2418 0.4735 0.1365 0.064 Uiso 1 1 d R
H5C H 0.2432 0.3941 0.1030 0.064 Uiso 1 1 d R
N6 N 0.1262(3) 0.8801(3) 0.16295(17) 0.0259(8) Uani 1 1 d .
N7 N 0.0946(14) 0.4339(14) 0.9184(8) 0.278(11) Uiso 1 1 d D
H7A H 0.1252 0.4193 0.9493 0.334 Uiso 1 1 calc R
H7B H 0.1019 0.4101 0.8833 0.334 Uiso 1 1 calc R
C30 C 0.0392(7) 0.4898(7) 0.9247(5) 0.143(5) Uiso 1 1 d G
C29 C 0.0272(8) 0.5283(8) 0.9815(5) 0.189(8) Uiso 1 1 d GD
H29 H 0.0574 0.5099 1.0156 0.227 Uiso 1 1 calc R
C28 C -0.0298(9) 0.5945(9) 0.9872(6) 0.213(9) Uiso 1 1 d G
H28 H -0.0378 0.6202 1.0252 0.255 Uiso 1 1 calc R
C27 C -0.0749(8) 0.6221(7) 0.9362(8) 0.175(7) Uiso 1 1 d G
H27 H -0.1131 0.6663 0.9401 0.210 Uiso 1 1 calc R
C26 C -0.0630(9) 0.5836(9) 0.8795(7) 0.244(12) Uiso 1 1 d G
H26 H -0.0931 0.6020 0.8454 0.293 Uiso 1 1 calc R
C25 C -0.0059(10) 0.5175(10) 0.8737(5) 0.38(2) Uiso 1 1 d GD
H25 H 0.0021 0.4917 0.8357 0.460 Uiso 1 1 calc R
O1 O 0.3687(9) 0.5570(8) 0.2120(5) 0.082(4) Uani 0.50 1 d P
O2 O 0.4059(7) 0.6687(16) 0.1994(5) 0.281(11) Uani 1 1 d .
O3 O 0.3449(10) 0.7122(11) 0.2435(10) 0.119(5) Uiso 0.50 1 d P
O4 O 0.2331(4) 0.2371(4) 0.0532(2) 0.0765(16) Uani 1 1 d .
O5 O 0.3276(5) 0.3276(5) 0.0000 0.165(7) Uani 1 2 d S
O6 O 0.2160(13) 0.3546(8) 0.0044(11) 0.145(7) Uani 0.50 1 d P

loop_
_atom_site_aniso_label
_atom_site_aniso_U_11
_atom_site_aniso_U_22
_atom_site_aniso_U_33
_atom_site_aniso_U_23
_atom_site_aniso_U_13
_atom_site_aniso_U_12
C1 0.038(3) 0.028(3) 0.028(2) 0.0023(19) -0.003(2) -0.004(2)
C2 0.023(2) 0.029(2) 0.041(3) 0.006(2) -0.005(2) -0.003(2)
C3 0.023(2) 0.023(2) 0.037(3) 0.001(2) -0.001(2) 0.0045(19)
C4 0.026(2) 0.029(3) 0.036(3) 0.010(2) -0.005(2) -0.002(2)
C5 0.022(2) 0.032(3) 0.037(2) 0.003(2) -0.0057(19) -0.002(2)
C6 0.024(2) 0.025(2) 0.036(3) 0.009(2) 0.002(2) -0.002(2)
C7 0.033(3) 0.036(3) 0.054(3) 0.022(3) -0.013(3) -0.001(2)
C8 0.029(3) 0.051(3) 0.058(3) 0.024(3) -0.014(3) -0.014(2)
C9 0.025(3) 0.032(3) 0.045(3) 0.010(2) -0.004(2) -0.008(2)
C10 0.020(2) 0.022(2) 0.030(2) 0.0043(17) 0.0062(19) 0.0025(18)
C11 0.020(2) 0.024(2) 0.033(2) 0.004(2) -0.0018(19) 0.0029(18)
C12 0.019(2) 0.019(2) 0.026(2) -0.0034(16) 0.0018(16) -0.0007(17)
C13 0.027(2) 0.014(2) 0.026(2) -0.0026(18) 0.0033(18) -0.0030(17)
C14 0.017(2) 0.021(2) 0.031(2) 0.006(2) 0.0045(17) -0.0011(18)
C15 0.027(2) 0.030(3) 0.029(2) -0.008(2) 0.0047(19) 0.003(2)
C16 0.029(3) 0.041(3) 0.029(2) -0.006(2) -0.002(2) 0.002(2)
C17 0.018(2) 0.033(3) 0.032(3) 0.003(2) -0.0018(18) 0.0067(19)
C18 0.023(2) 0.025(2) 0.030(2) 0.000(2) 0.0021(19) 0.0039(19)
C19 0.025(2) 0.024(2) 0.025(2) 0.0000(19) 0.0007(19) -0.0003(19)
C20 0.030(3) 0.025(2) 0.025(2) 0.0022(19) 0.0038(19) 0.0056(19)
C21 0.032(3) 0.027(2) 0.024(2) -0.0014(19) -0.0050(19) 0.003(2)
C22 0.020(2) 0.027(2) 0.036(3) 0.006(2) -0.0001(19) 0.0085(18)
C23 0.029(3) 0.031(3) 0.027(2) -0.002(2) -0.002(2) 0.005(2)
C24 0.026(3) 0.032(3) 0.037(3) 0.000(2) -0.005(2) 0.010(2)
Cd1 0.01547(16) 0.01547(16) 0.0253(2) 0.00068(13) -0.00068(13) -0.00166(16)
Cl1 0.0672(9) 0.0672(9) 0.0412(11) -0.0016(9) -0.0016(9) 0.0220(12)
Cl2 0.061(5) 0.061(5) 0.042(4) 0.013(5) -0.004(4) -0.022(5)
N1 0.0206(19) 0.0207(18) 0.034(2) 0.0012(16) 0.0041(17) 0.0026(15)
N2 0.0236(19) 0.0221(19) 0.0266(18) -0.0032(17) -0.0003(15) 0.0001(16)
N3 0.025(2) 0.0165(17) 0.0292(19) 0.0004(15) 0.0007(15) 0.0001(14)
N4 0.0202(18) 0.025(2) 0.0311(19) 0.0037(18) 0.0075(15) 0.0005(17)
N5 0.021(2) 0.040(3) 0.068(3) 0.025(2) 0.012(2) 0.0026(19)
N6 0.027(2) 0.020(2) 0.0312(19) 0.0039(17) 0.0050(17) 0.0003(15)
O1 0.124(10) 0.076(8) 0.046(5) -0.045(6) -0.017(6) 0.016(8)
O2 0.092(7) 0.63(4) 0.117(8) 0.084(14) 0.009(6) 0.095(13)
O4 0.101(5) 0.087(4) 0.041(3) 0.012(3) -0.006(3) -0.018(3)
O5 0.196(11) 0.196(11) 0.104(8) -0.051(9) 0.051(9) -0.114(13)
O6 0.176(18) 0.041(7) 0.22(2) 0.035(11) -0.036(18) 0.003(9)

loop_
_atom_type_symbol
_atom_type_description
_atom_type_scat_dispersion_real
_atom_type_scat_dispersion_imag
_atom_type_scat_source
C C 0.0033 0.0016 'International Tables Vol C Tables 4.2.6.8 and 6.1.1.4'
H H 0.0000 0.0000 'International Tables Vol C Tables 4.2.6.8 and 6.1.1.4'
N N 0.0061 0.0033 'International Tables Vol C Tables 4.2.6.8 and 6.1.1.4'
O O 0.0106 0.0060 'International Tables Vol C Tables 4.2.6.8 and 6.1.1.4'
Cl Cl 0.1484 0.1585 'International Tables Vol C Tables 4.2.6.8 and 6.1.1.4'
Cd Cd -0.8075 1.2024 'International Tables Vol C Tables 4.2.6.8 and 6.1.1.4'

loop_
_geom_angle_atom_site_label_1
_geom_angle_atom_site_label_2
_geom_angle_atom_site_label_3
_geom_angle
_geom_angle_site_symmetry_1
_geom_angle_site_symmetry_3
N1 C1 C2 122.8(5) . .
N1 C1 H1 118.6 . .
C2 C1 H1 118.6 . .
C3 C2 C1 120.6(5) . .
C3 C2 H2 119.7 . .
C1 C2 H2 119.7 . .
C2 C3 C4 116.1(5) . .
C2 C3 C6 121.9(5) . .
C4 C3 C6 122.0(5) . .
C5 C4 C3 120.1(5) . .
C5 C4 H4 120.0 . .
C3 C4 H4 120.0 . .
N1 C5 C4 123.5(4) . .
N1 C5 H5 118.2 . .
C4 C5 H5 118.2 . .
C7 C6 C11 117.8(4) . .
C7 C6 C3 121.9(4) . .
C11 C6 C3 120.2(5) . .
C8 C7 C6 121.5(5) . .
C8 C7 H7 119.3 . .
C6 C7 H7 119.3 . .
C7 C8 C9 121.4(5) . .
C7 C8 H8 119.3 . .
C9 C8 H8 119.3 . .
C8 C9 C10 118.4(5) . .
C8 C9 H9 120.8 . .
C10 C9 H9 120.8 . .
C11 C10 C9 120.2(4) . .
C11 C10 C12 122.4(4) . .
C9 C10 C12 117.4(4) . .
C10 C11 C6 120.7(4) . .
C10 C11 H11 119.7 . .
C6 C11 H11 119.7 . .
N2 C12 N4 109.3(4) . .
N2 C12 C10 123.5(4) . .
N4 C12 C10 127.2(4) . .
N3 C13 N4 108.6(4) . .
N3 C13 C14 127.9(4) . .
N4 C13 C14 123.3(4) . .
C19 C14 C15 119.9(4) . .
C19 C14 C13 118.5(4) . .
C15 C14 C13 121.6(4) . .
C14 C15 C16 119.4(5) . .
C14 C15 H15 120.3 . .
C16 C15 H15 120.3 . .
C17 C16 C15 120.2(5) . .
C17 C16 H16 119.9 . .
C15 C16 H16 119.9 . .
C16 C17 C18 120.6(5) . .
C16 C17 H17 119.7 . .
C18 C17 H17 119.7 . .
C19 C18 C17 118.2(4) . .
C19 C18 C20 119.3(4) . .
C17 C18 C20 122.5(4) . .
C14 C19 C18 121.6(4) . .
C14 C19 H19 119.2 . .
C18 C19 H19 119.2 . .
C24 C20 C21 116.2(4) . .
C24 C20 C18 121.7(4) . .
C21 C20 C18 122.0(4) . .
C22 C21 C20 119.5(4) . .
C22 C21 H21 120.2 . .
C20 C21 H21 120.2 . .
N6 C22 C21 123.2(4) . .
N6 C22 H22 118.4 . .
C21 C22 H22 118.4 . .
N6 C23 C24 124.1(5) . .
N6 C23 H23 117.9 . .
C24 C23 H23 117.9 . .
C23 C24 C20 120.4(5) . .
C23 C24 H24 119.8 . .
C20 C24 H24 119.8 . .
N3 Cd1 N3 82.89(18) 7 .
N3 Cd1 N6 159.25(13) 7 6_565
N3 Cd1 N6 87.95(13) . 6_565
N3 Cd1 N6 87.95(13) 7 3_654
N3 Cd1 N6 159.25(13) . 3_654
N6 Cd1 N6 106.28(18) 6_565 3_654
N3 Cd1 N1 110.12(13) 7 3_554
N3 Cd1 N1 88.14(13) . 3_554
N6 Cd1 N1 88.06(14) 6_565 3_554
N6 Cd1 N1 77.56(14) 3_654 3_554
N3 Cd1 N1 88.14(13) 7 6
N3 Cd1 N1 110.12(13) . 6
N6 Cd1 N1 77.56(14) 6_565 6
N6 Cd1 N1 88.06(14) 3_654 6
N1 Cd1 N1 156.01(18) 3_554 6
O1 Cl1 O1 116.6(11) 8_665 .
O1 Cl1 O2 98.8(7) 8_665 .
O1 Cl1 O2 86.0(10) . .
O1 Cl1 O2 86.0(10) 8_665 8_665
O1 Cl1 O2 98.8(7) . 8_665
O2 Cl1 O2 170.8(14) . 8_665
O1 Cl1 O3 105.0(9) 8_665 .
O1 Cl1 O3 132.6(10) . .
O2 Cl1 O3 65.4(11) . .
O2 Cl1 O3 105.9(10) 8_665 .
O1 Cl1 O3 132.6(10) 8_665 8_665
O1 Cl1 O3 105.0(9) . 8_665
O2 Cl1 O3 105.9(10) . 8_665
O2 Cl1 O3 65.4(11) 8_665 8_665
O3 Cl1 O3 54.2(13) . 8_665
Cl2 Cl2 O5 80.1(6) 7 .
Cl2 Cl2 O4 98(5) 7 .
O5 Cl2 O4 126.5(17) . .
Cl2 Cl2 O6 157(5) 7 .
O5 Cl2 O6 85.0(10) . .
O4 Cl2 O6 104.6(14) . .
Cl2 Cl2 O4 64(5) 7 7
O5 Cl2 O4 116.4(13) . 7
O4 Cl2 O4 110.0(5) . 7
O6 Cl2 O4 108.3(17) . 7
Cl2 Cl2 O6 17(4) 7 7
O5 Cl2 O6 69.4(8) . 7
O4 Cl2 O6 93.6(13) . 7
O6 Cl2 O6 154.2(14) . 7
O4 Cl2 O6 81.5(11) 7 7
C5 N1 C1 116.7(4) . .
C5 N1 Cd1 115.9(3) . 4_455
C1 N1 Cd1 127.0(3) . 4_455
C12 N2 N3 106.9(4) . .
C13 N3 N2 108.8(4) . .
C13 N3 Cd1 138.0(3) . .
N2 N3 Cd1 111.3(3) . .
C13 N4 C12 106.4(4) . .
C13 N4 N5 126.9(4) . .
C12 N4 N5 126.4(4) . .
N4 N5 H5A 109.2 . .
N4 N5 H5C 109.4 . .
H5A N5 H5C 109.5 . .
C23 N6 C22 116.1(4) . .
C23 N6 Cd1 116.3(3) . 4_465
C22 N6 Cd1 125.0(3) . 4_465
C30 N7 H7A 120.0 . .
C30 N7 H7B 120.0 . .
H7A N7 H7B 120.0 . .
N7 C30 C29 120.1(4) . .
N7 C30 C25 119.7(4) . .
C29 C30 C25 120.0 . .
C28 C29 C30 120.0 . .
C28 C29 H29 120.0 . .
C30 C29 H29 120.0 . .
C29 C28 C27 120.0 . .
C29 C28 H28 120.0 . .
C27 C28 H28 120.0 . .
C26 C27 C28 120.0 . .
C26 C27 H27 120.0 . .
C28 C27 H27 120.0 . .
C25 C26 C27 120.0 . .
C25 C26 H26 120.0 . .
C27 C26 H26 120.0 . .
C26 C25 C30 120.0 . .
C26 C25 H25 120.0 . .
C30 C25 H25 120.0 . .
O3 O3 Cl1 62.9(6) 8_665 .
Cl2 O4 Cl2 17.6(12) . 7
Cl2 O5 Cl2 19.8(12) . 7
Cl2 O6 Cl2 5.6(13) . 7

loop_
_geom_bond_atom_site_label_1
_geom_bond_atom_site_label_2
_geom_bond_distance
_geom_bond_site_symmetry_2
C1 N1 1.338(6) .
C1 C2 1.390(7) .
C1 H1 0.9300 .
C2 C3 1.365(7) .
C2 H2 0.9300 .
C3 C4 1.395(7) .
C3 C6 1.489(7) .
C4 C5 1.378(7) .
C4 H4 0.9300 .
C5 N1 1.325(6) .
C5 H5 0.9300 .
C6 C7 1.392(7) .
C6 C11 1.407(7) .
C7 C8 1.363(7) .
C7 H7 0.9300 .
C8 C9 1.385(8) .
C8 H8 0.9300 .
C9 C10 1.406(7) .
C9 H9 0.9300 .
C10 C11 1.387(7) .
C10 C12 1.468(6) .
C11 H11 0.9300 .
C12 N2 1.305(6) .
C12 N4 1.364(6) .
C13 N3 1.302(6) .
C13 N4 1.353(6) .
C13 C14 1.485(6) .
C14 C19 1.374(7) .
C14 C15 1.387(7) .
C15 C16 1.391(8) .
C15 H15 0.9300 .
C16 C17 1.384(7) .
C16 H16 0.9300 .
C17 C18 1.392(7) .
C17 H17 0.9300 .
C18 C19 1.390(7) .
C18 C20 1.489(7) .
C19 H19 0.9300 .
C20 C24 1.391(7) .
C20 C21 1.400(7) .
C21 C22 1.384(7) .
C21 H21 0.9300 .
C22 N6 1.348(7) .
C22 H22 0.9300 .
C23 N6 1.343(6) .
C23 C24 1.356(7) .
C23 H23 0.9300 .
C24 H24 0.9300 .
Cd1 N3 2.341(4) 7
Cd1 N3 2.341(4) .
Cd1 N6 2.367(4) 6_565
Cd1 N6 2.367(4) 3_654
Cd1 N1 2.438(4) 3_554
Cd1 N1 2.438(4) 6
Cl1 O1 1.379(10) 8_665
Cl1 O1 1.379(10) .
Cl1 O2 1.387(15) .
Cl1 O2 1.387(15) 8_665
Cl1 O3 1.440(18) .
Cl1 O3 1.440(18) 8_665
Cl2 Cl2 0.45(3) 7
Cl2 O5 1.314(13) .
Cl2 O4 1.346(19) .
Cl2 O6 1.38(2) .
Cl2 O4 1.479(19) 7
Cl2 O6 1.81(2) 7
N1 Cd1 2.438(4) 4_455
N2 N3 1.378(5) .
N4 N5 1.406(5) .
N5 H5A 0.8900 .
N5 H5C 0.8900 .
N6 Cd1 2.367(4) 4_465
N7 C30 1.26(2) .
N7 H7A 0.8600 .
N7 H7B 0.8600 .
C30 C29 1.3900 .
C30 C25 1.3900 .
C29 C28 1.3900 .
C29 H29 0.9300 .
C28 C27 1.3900 .
C28 H28 0.9300 .
C27 C26 1.3900 .
C27 H27 0.9300 .
C26 C25 1.3900 .
C26 H26 0.9300 .
C25 H25 0.9300 .
O3 O3 1.31(3) 8_665
O4 Cl2 1.479(19) 7
O5 Cl2 1.314(13) 7
O6 Cl2 1.81(2) 7

loop_
_geom_torsion_atom_site_label_1
_geom_torsion_atom_site_label_2
_geom_torsion_atom_site_label_3
_geom_torsion_atom_site_label_4
_geom_torsion
_geom_torsion_site_symmetry_1
_geom_torsion_site_symmetry_4
N1 C1 C2 C3 2.2(8) . .
C1 C2 C3 C4 -4.3(7) . .
C1 C2 C3 C6 174.3(5) . .
C2 C3 C4 C5 3.7(8) . .
C6 C3 C4 C5 -175.0(5) . .
C3 C4 C5 N1 -0.7(8) . .
C2 C3 C6 C7 20.1(8) . .
C4 C3 C6 C7 -161.3(5) . .
C2 C3 C6 C11 -156.7(5) . .
C4 C3 C6 C11 21.8(8) . .
C11 C6 C7 C8 -1.8(9) . .
C3 C6 C7 C8 -178.7(6) . .
C6 C7 C8 C9 2.5(11) . .
C7 C8 C9 C10 -2.0(10) . .
C8 C9 C10 C11 0.9(8) . .
C8 C9 C10 C12 -177.4(5) . .
C9 C10 C11 C6 -0.3(7) . .
C12 C10 C11 C6 177.9(4) . .
C7 C6 C11 C10 0.7(8) . .
C3 C6 C11 C10 177.7(5) . .
C11 C10 C12 N2 -147.5(5) . .
C9 C10 C12 N2 30.8(7) . .
C11 C10 C12 N4 30.0(7) . .
C9 C10 C12 N4 -151.8(5) . .
N3 C13 C14 C19 -94.1(6) . .
N4 C13 C14 C19 81.2(6) . .
N3 C13 C14 C15 87.8(6) . .
N4 C13 C14 C15 -97.0(5) . .
C19 C14 C15 C16 1.3(7) . .
C13 C14 C15 C16 179.4(5) . .
C14 C15 C16 C17 -1.4(8) . .
C15 C16 C17 C18 0.2(8) . .
C16 C17 C18 C19 1.3(7) . .
C16 C17 C18 C20 -178.8(5) . .
C15 C14 C19 C18 0.2(7) . .
C13 C14 C19 C18 -178.0(4) . .
C17 C18 C19 C14 -1.5(7) . .
C20 C18 C19 C14 178.6(4) . .
C19 C18 C20 C24 16.9(7) . .
C17 C18 C20 C24 -163.1(5) . .
C19 C18 C20 C21 -160.3(5) . .
C17 C18 C20 C21 19.7(7) . .
C24 C20 C21 C22 -5.2(7) . .
C18 C20 C21 C22 172.2(5) . .
C20 C21 C22 N6 0.0(8) . .
N6 C23 C24 C20 -1.3(8) . .
C21 C20 C24 C23 5.8(8) . .
C18 C20 C24 C23 -171.5(5) . .
C4 C5 N1 C1 -1.6(7) . .
C4 C5 N1 Cd1 172.5(4) . 4_455
C2 C1 N1 C5 0.9(7) . .
C2 C1 N1 Cd1 -172.5(4) . 4_455
N4 C12 N2 N3 0.6(5) . .
C10 C12 N2 N3 178.4(4) . .
N4 C13 N3 N2 0.2(5) . .
C14 C13 N3 N2 176.0(4) . .
N4 C13 N3 Cd1 162.4(3) . .
C14 C13 N3 Cd1 -21.8(7) . .
C12 N2 N3 C13 -0.5(5) . .
C12 N2 N3 Cd1 -167.8(3) . .
N3 Cd1 N3 C13 -67.8(4) 7 .
N6 Cd1 N3 C13 130.9(5) 6_565 .
N6 Cd1 N3 C13 -3.3(7) 3_654 .
N1 Cd1 N3 C13 42.8(5) 3_554 .
N1 Cd1 N3 C13 -153.2(4) 6 .
N3 Cd1 N3 N2 94.1(3) 7 .
N6 Cd1 N3 N2 -67.3(3) 6_565 .
N6 Cd1 N3 N2 158.5(3) 3_654 .
N1 Cd1 N3 N2 -155.4(3) 3_554 .
N1 Cd1 N3 N2 8.7(3) 6 .
N3 C13 N4 C12 0.1(5) . .
C14 C13 N4 C12 -175.9(4) . .
N3 C13 N4 N5 174.1(5) . .
C14 C13 N4 N5 -1.9(7) . .
N2 C12 N4 C13 -0.4(5) . .
C10 C12 N4 C13 -178.2(4) . .
N2 C12 N4 N5 -174.5(5) . .
C10 C12 N4 N5 7.8(8) . .
C24 C23 N6 C22 -4.0(7) . .
C24 C23 N6 Cd1 158.6(4) . 4_465
C21 C22 N6 C23 4.6(7) . .
C21 C22 N6 Cd1 -156.2(4) . 4_465
N7 C30 C29 C28 175.3(17) . .
C25 C30 C29 C28 0.0 . .
C30 C29 C28 C27 0.0 . .
C29 C28 C27 C26 0.0 . .
C28 C27 C26 C25 0.0 . .
C27 C26 C25 C30 0.0 . .
N7 C30 C25 C26 -175.3(17) . .
C29 C30 C25 C26 0.0 . .
O1 Cl1 O3 O3 -132.2(16) 8_665 8_665
O1 Cl1 O3 O3 77(2) . 8_665
O2 Cl1 O3 O3 135(2) . 8_665
O2 Cl1 O3 O3 -42(2) 8_665 8_665
O5 Cl2 O4 Cl2 -84(4) . 7
O6 Cl2 O4 Cl2 -178(4) . 7
O4 Cl2 O4 Cl2 65(3) 7 7
O6 Cl2 O4 Cl2 -17(3) 7 7
O4 Cl2 O5 Cl2 93(6) . 7
O6 Cl2 O5 Cl2 -163(7) . 7
O4 Cl2 O5 Cl2 -55(5) 7 7
O6 Cl2 O5 Cl2 14(5) 7 7
O5 Cl2 O6 Cl2 49(11) . 7
O4 Cl2 O6 Cl2 176(13) . 7
O4 Cl2 O6 Cl2 -67(12) 7 7
O6 Cl2 O6 Cl2 42(8) 7 7
